data_7243250
loop_
_publ_author_name
'Pacholak, P.'
'Krajewska, J.'
'Wi\'nska, P.'
'Dunikowska, J.'
'Gogowska, U.'
'Mierzejewska, J.'
'Durka, K.'
'Wo\'zniak, K.'
'Laudy, A. E.'
'Luli\'nski, S.'

_publ_section_title
;
 Development of structurally extended benzosiloxaboroles -- synthesis and
 in vitro biological evaluation
;
_journal_issue 41
_journal_name_full 'RSC Advances'
_journal_page_first 25104
_journal_page_last 25121
_journal_paper_doi 10.1039/D1RA04127D
_journal_volume 11
_journal_year 2021
_chemical_formula_moiety 'C9 H12 B Cl O3 Si'
_chemical_formula_sum 'C9 H12 B Cl O3 Si'
_chemical_formula_weight 242.54
_space_group_crystal_system triclinic
_space_group_IT_number 2
_space_group_name_Hall '-P 1'
_space_group_name_H-M_alt 'P -1'
_atom_sites_solution_hydrogens mixed
_audit_creation_method SHELXL-2013
_audit_update_record
;
2021-03-10 deposited with the CCDC.	2021-07-09 downloaded from the CCDC.
;
_cell_angle_alpha 105.046(2)
_cell_angle_beta 100.815(3)
_cell_angle_gamma 90.790(2)
_cell_formula_units_Z 8
_cell_length_a 8.8909(2)
_cell_length_b 13.0768(3)
_cell_length_c 21.5996(8)
_cell_measurement_reflns_used 11788
_cell_measurement_temperature 100(2)
_cell_measurement_theta_max 71.2650
_cell_measurement_theta_min 4.3060
_cell_volume 2376.92(12)
_computing_cell_refinement
;
CrysAlisPro, Agilent Technologies,
Version 1.171.37.33 (release 27-03-2014 CrysAlis171 .NET)
(compiled Mar 27 2014,17:12:48)
;
_computing_data_collection
;
CrysAlisPro, Agilent Technologies,
Version 1.171.37.33 (release 27-03-2014 CrysAlis171 .NET)
(compiled Mar 27 2014,17:12:48)
;
_computing_data_reduction
;
CrysAlisPro, Agilent Technologies,
Version 1.171.37.33 (release 27-03-2014 CrysAlis171 .NET)
(compiled Mar 27 2014,17:12:48)
;
_computing_structure_refinement 'SHELXL-2013 (Sheldrick, 2013)'
_diffrn_ambient_environment N~2~
_diffrn_ambient_temperature 100.00(10)
_diffrn_detector 'CCD plate'
_diffrn_detector_area_resol_mean 5.2195
_diffrn_detector_type Atlas
_diffrn_measured_fraction_theta_full 1.000
_diffrn_measured_fraction_theta_max 0.984
_diffrn_measurement_device 'four-circle diffractometer'
_diffrn_measurement_device_type 'SuperNova, Dual, Cu at zero, Atlas'
_diffrn_radiation_monochromator mirror
_diffrn_radiation_probe x-ray
_diffrn_radiation_type 'Cu K\a'
_diffrn_radiation_wavelength 1.54184
_diffrn_reflns_av_R_equivalents 0.0434
_diffrn_reflns_av_unetI/netI 0.0448
_diffrn_reflns_Laue_measured_fraction_full 1.000
_diffrn_reflns_Laue_measured_fraction_max 0.984
_diffrn_reflns_limit_h_max 10
_diffrn_reflns_limit_h_min -7
_diffrn_reflns_limit_k_max 16
_diffrn_reflns_limit_k_min -16
_diffrn_reflns_limit_l_max 26
_diffrn_reflns_limit_l_min -26
_diffrn_reflns_number 31651
_diffrn_reflns_point_group_measured_fraction_full 1.000
_diffrn_reflns_point_group_measured_fraction_max 0.984
_diffrn_reflns_theta_full 67.679
_diffrn_reflns_theta_max 71.453
_diffrn_reflns_theta_min 2.161
_diffrn_source 'sealed X-ray tube'
_diffrn_source_type 'SuperNova (Cu) X-ray Source'
_exptl_absorpt_coefficient_mu 3.696
_exptl_absorpt_correction_T_max 0.992
_exptl_absorpt_correction_T_min 0.982
_exptl_absorpt_correction_type gaussian
_exptl_absorpt_process_details
;
CrysAlisPro, Agilent Technologies,
Version 1.171.37.33 (release 27-03-2014 CrysAlis171 .NET)
(compiled Mar 27 2014,17:12:48)
Numerical absorption correction based on gaussian integration over
			a multifaceted crystal model
Empirical absorption correction using spherical harmonics,
 implemented in SCALE3 ABSPACK scaling algorithm.
;
_exptl_crystal_colour colorless
_exptl_crystal_density_diffrn 1.355
_exptl_crystal_description block
_exptl_crystal_F_000 1008
_exptl_crystal_size_max 0.1274
_exptl_crystal_size_mid 0.0743
_exptl_crystal_size_min 0.0470
_refine_diff_density_max 0.624
_refine_diff_density_min -0.357
_refine_diff_density_rms 0.067
_refine_ls_extinction_method none
_refine_ls_goodness_of_fit_ref 1.012
_refine_ls_hydrogen_treatment mixed
_refine_ls_matrix_type full
_refine_ls_number_parameters 553
_refine_ls_number_reflns 9110
_refine_ls_number_restraints 4
_refine_ls_restrained_S_all 1.508
_refine_ls_R_factor_all 0.0621
_refine_ls_R_factor_gt 0.0444
_refine_ls_shift/su_max 0.003
_refine_ls_shift/su_mean 0.000
_refine_ls_structure_factor_coef Fsqd
_refine_ls_weighting_details 'w=1/[\s^2^(Fo^2^)+(0.0632P)^2^+1.0132P] where P=(Fo^2^+2Fc^2^)/3'
_refine_ls_weighting_scheme calc
_refine_ls_wR_factor_gt 0.1107
_refine_ls_wR_factor_ref 0.1229
_reflns_Friedel_coverage 0.000
_reflns_number_gt 7081
_reflns_number_total 9110
_reflns_threshold_expression 'I > 2\s(I)'
_cod_data_source_file d1ra04127d2.cif
_cod_data_source_block 6
_cod_database_code 7243250
_shelx_space_group_comment
;
The symmetry employed for this shelxl refinement is uniquely defined
by the following loop, which should always be used as a source of
symmetry information in preference to the above space-group names.
They are only intended as comments.
;
_shelxl_version_number 2013-4

loop_
_space_group_symop_operation_xyz
'x, y, z'
'-x, -y, -z'

loop_
_atom_site_label
_atom_site_type_symbol
_atom_site_fract_x
_atom_site_fract_y
_atom_site_fract_z
_atom_site_U_iso_or_equiv
_atom_site_adp_type
_atom_site_occupancy
_atom_site_site_symmetry_order
_atom_site_calc_flag
_atom_site_refinement_flags_posn
_atom_site_refinement_flags_adp
_atom_site_refinement_flags_occupancy
_atom_site_disorder_assembly
_atom_site_disorder_group
Cl4 Cl 0.18623(7) 0.12658(5) 0.19861(3) 0.02918(15) Uani 1 1 d . . . . .
Cl1 Cl -0.01873(8) 0.35051(5) 0.29186(3) 0.03440(17) Uani 1 1 d . . . . .
Si4 Si -0.20379(8) 0.10927(5) 0.12306(4) 0.02330(16) Uani 1 1 d . . . . .
Si1 Si -0.32932(8) 0.37391(5) 0.37277(4) 0.02478(16) Uani 1 1 d . . . . .
O10 O 0.3461(2) -0.05153(15) 0.13987(9) 0.0307(4) Uani 1 1 d . . . . .
O11 O -0.3368(2) 0.04329(13) 0.05754(9) 0.0264(4) Uani 1 1 d . . . . .
O12 O -0.3700(2) -0.11164(14) -0.03402(10) 0.0296(4) Uani 1 1 d D . . . .
O2 O -0.3971(2) 0.44675(14) 0.43720(9) 0.0274(4) Uani 1 1 d . . . . .
O1 O 0.2041(2) 0.52544(14) 0.34353(10) 0.0317(4) Uani 1 1 d . . . . .
O3 O -0.3347(2) 0.60621(15) 0.52573(11) 0.0336(5) Uani 1 1 d D . . . .
C29 C -0.0453(3) 0.02307(19) 0.10089(12) 0.0224(5) Uani 1 1 d . . . . .
C5 C 0.0933(3) 0.5360(2) 0.37965(13) 0.0261(5) Uani 1 1 d . . . . .
C31 C 0.1986(3) -0.0585(2) 0.10654(13) 0.0248(5) Uani 1 1 d . . . . .
C30 C 0.1067(3) 0.02366(19) 0.13013(13) 0.0240(5) Uani 1 1 d . . . . .
C28 C -0.1087(3) -0.05932(19) 0.04465(13) 0.0241(5) Uani 1 1 d . . . . .
C33 C -0.0167(3) -0.13956(19) 0.02075(13) 0.0253(5) Uani 1 1 d . . . . .
H33 H -0.0570 -0.1936 -0.0165 0.030 Uiso 1 1 calc R U . . .
B4 B -0.2816(4) -0.0453(2) 0.01856(15) 0.0251(6) Uani 1 1 d . . . . .
C32 C 0.1346(3) -0.13954(19) 0.05202(13) 0.0253(5) Uani 1 1 d . . . . .
H32 H 0.1939 -0.1947 0.0362 0.030 Uiso 1 1 calc R U . . .
C35 C -0.2627(3) 0.0959(2) 0.19833(14) 0.0301(6) Uani 1 1 d . . . . .
H35A H -0.2732 0.0221 0.1969 0.045 Uiso 1 1 calc R U . . .
H35B H -0.3591 0.1269 0.2015 0.045 Uiso 1 1 calc R U . . .
H35C H -0.1863 0.1317 0.2357 0.045 Uiso 1 1 calc R U . . .
C6 C -0.0264(3) 0.45673(19) 0.35924(13) 0.0264(6) Uani 1 1 d . . . . .
C3 C -0.0348(3) 0.6230(2) 0.46817(13) 0.0270(6) Uani 1 1 d . . . . .
H3B H -0.0361 0.6779 0.5053 0.032 Uiso 1 1 calc DR U . . .
C1 C -0.1487(3) 0.46106(19) 0.39035(13) 0.0248(5) Uani 1 1 d . . . . .
C4 C 0.0900(3) 0.6196(2) 0.43515(13) 0.0264(6) Uani 1 1 d . . . . .
H4 H 0.1692 0.6726 0.4503 0.032 Uiso 1 1 calc R U . . .
C7 C -0.3048(3) 0.2375(2) 0.38055(14) 0.0311(6) Uani 1 1 d . . . . .
H7A H -0.2366 0.2398 0.4211 0.047 Uiso 1 1 calc R U . . .
H7B H -0.2625 0.1971 0.3447 0.047 Uiso 1 1 calc R U . . .
H7C H -0.4027 0.2048 0.3799 0.047 Uiso 1 1 calc R U . . .
C2 C -0.1529(3) 0.54625(19) 0.44575(13) 0.0243(5) Uani 1 1 d . . . . .
C34 C 0.4368(3) -0.1384(2) 0.11860(15) 0.0355(7) Uani 1 1 d . . . . .
H34A H 0.5381 -0.1251 0.1453 0.053 Uiso 1 1 calc R U . . .
H34B H 0.4432 -0.1459 0.0738 0.053 Uiso 1 1 calc R U . . .
H34C H 0.3901 -0.2025 0.1225 0.053 Uiso 1 1 calc R U . . .
B1 B -0.3010(4) 0.5360(2) 0.47351(16) 0.0275(6) Uani 1 1 d . . . . .
C8 C -0.4611(4) 0.3734(2) 0.29541(14) 0.0371(7) Uani 1 1 d . . . . .
H8A H -0.4721 0.4450 0.2924 0.056 Uiso 1 1 calc R U . . .
H8B H -0.5596 0.3415 0.2946 0.056 Uiso 1 1 calc R U . . .
H8C H -0.4200 0.3335 0.2591 0.056 Uiso 1 1 calc R U . . .
C9 C 0.3201(3) 0.6101(2) 0.35988(17) 0.0369(7) Uani 1 1 d . . . . .
H9A H 0.3913 0.5930 0.3310 0.055 Uiso 1 1 calc R U . . .
H9B H 0.3734 0.6200 0.4042 0.055 Uiso 1 1 calc R U . . .
H9C H 0.2733 0.6742 0.3555 0.055 Uiso 1 1 calc R U . . .
C36 C -0.1821(3) 0.2495(2) 0.12233(14) 0.0294(6) Uani 1 1 d . . . . .
H36A H -0.1517 0.2533 0.0826 0.044 Uiso 1 1 calc R U . . .
H36B H -0.1051 0.2867 0.1591 0.044 Uiso 1 1 calc R U . . .
H36C H -0.2781 0.2815 0.1249 0.044 Uiso 1 1 calc R U . . .
Cl2 Cl 0.48264(9) 0.95898(5) 0.29097(4) 0.03815(18) Uani 1 1 d . . . . .
Si2 Si 0.17527(9) 1.01123(5) 0.37185(4) 0.02729(17) Uani 1 1 d . . . . .
O7 O 0.7108(2) 0.84117(15) 0.35130(10) 0.0333(4) Uani 1 1 d . . . . .
O8 O 0.1043(2) 0.99778(14) 0.43692(9) 0.0291(4) Uani 1 1 d . . . . .
O9 O 0.1580(2) 0.91803(16) 0.52672(10) 0.0328(4) Uani 1 1 d D . . . .
C22 C 0.5944(3) 0.85987(19) 0.38426(14) 0.0286(6) Uani 1 1 d . . . . .
C24 C 0.4626(3) 0.8482(2) 0.47082(13) 0.0270(6) Uani 1 1 d . . . . .
H24 H 0.4591 0.8253 0.5079 0.032 Uiso 1 1 calc R U . . .
C19 C 0.3439(3) 0.90507(19) 0.44758(13) 0.0264(6) Uani 1 1 d . . . . .
C20 C 0.3524(3) 0.94007(19) 0.39109(13) 0.0275(6) Uani 1 1 d . . . . .
C23 C 0.5863(3) 0.8249(2) 0.43977(14) 0.0286(6) Uani 1 1 d . . . . .
H23 H 0.6639 0.7861 0.4558 0.034 Uiso 1 1 calc R U . . .
C21 C 0.4751(3) 0.9171(2) 0.36092(13) 0.0281(6) Uani 1 1 d . . . . .
B3 B 0.1970(4) 0.9407(2) 0.47446(16) 0.0282(6) Uani 1 1 d . . . . .
C25 C 0.8287(3) 0.7786(2) 0.37393(15) 0.0355(7) Uani 1 1 d . . . . .
H25A H 0.9044 0.7705 0.3469 0.053 Uiso 1 1 calc R U . . .
H25B H 0.7847 0.7100 0.3717 0.053 Uiso 1 1 calc R U . . .
H25C H 0.8763 0.8133 0.4184 0.053 Uiso 1 1 calc R U . . .
C26 C 0.2051(4) 1.1531(2) 0.37721(15) 0.0350(7) Uani 1 1 d . . . . .
H26A H 0.2742 1.1874 0.4174 0.052 Uiso 1 1 calc R U . . .
H26B H 0.1086 1.1853 0.3761 0.052 Uiso 1 1 calc R U . . .
H26C H 0.2480 1.1607 0.3409 0.052 Uiso 1 1 calc R U . . .
C27 C 0.0426(4) 0.9407(2) 0.29511(14) 0.0379(7) Uani 1 1 d . . . . .
H27A H 0.0293 0.8671 0.2938 0.057 Uiso 1 1 calc R U . . .
H27B H 0.0846 0.9468 0.2583 0.057 Uiso 1 1 calc R U . . .
H27C H -0.0550 0.9715 0.2935 0.057 Uiso 1 1 calc R U . . .
Cl3 Cl 0.56197(8) 0.64128(5) 0.22665(4) 0.03512(17) Uani 1 1 d . . . . .
Si3 Si 0.85042(8) 0.62058(5) 0.13497(4) 0.02480(16) Uani 1 1 d . . . . .
O4 O 0.3257(2) 0.47138(15) 0.17328(10) 0.0333(4) Uani 1 1 d . . . . .
O6 O 0.8236(2) 0.40336(15) -0.02788(10) 0.0327(4) Uani 1 1 d D . . . .
O5 O 0.9050(2) 0.55350(14) 0.06553(9) 0.0280(4) Uani 1 1 d . . . . .
C11 C 0.6665(3) 0.53872(19) 0.11879(13) 0.0243(5) Uani 1 1 d . . . . .
C10 C 0.6571(3) 0.4598(2) 0.05871(13) 0.0263(6) Uani 1 1 d . . . . .
C12 C 0.5516(3) 0.5415(2) 0.15402(14) 0.0271(6) Uani 1 1 d . . . . .
C13 C 0.4285(3) 0.4646(2) 0.13360(14) 0.0281(6) Uani 1 1 d . . . . .
C15 C 0.5323(3) 0.3858(2) 0.03756(14) 0.0282(6) Uani 1 1 d . . . . .
H15 H 0.5240 0.3344 -0.0020 0.034 Uiso 1 1 calc R U . . .
C14 C 0.4198(3) 0.3870(2) 0.07437(15) 0.0304(6) Uani 1 1 d . . . . .
H14 H 0.3381 0.3359 0.0596 0.036 Uiso 1 1 calc R U . . .
C17 C 0.8281(3) 0.7610(2) 0.13592(14) 0.0303(6) Uani 1 1 d . . . . .
H17A H 0.7553 0.7651 0.0979 0.045 Uiso 1 1 calc R U . . .
H17B H 0.9253 0.7937 0.1358 0.045 Uiso 1 1 calc R U . . .
H17C H 0.7922 0.7971 0.1746 0.045 Uiso 1 1 calc R U . . .
B2 B 0.8006(4) 0.4696(2) 0.02810(16) 0.0267(6) Uani 1 1 d . . . . .
C18A C 0.2134(4) 0.3845(2) 0.15817(17) 0.0410(7) Uani 1 1 d . . . . .
H18A H 0.1478 0.3982 0.1896 0.062 Uiso 1 1 calc R U . . .
H18B H 0.2640 0.3206 0.1596 0.062 Uiso 1 1 calc R U . . .
H18C H 0.1531 0.3765 0.1152 0.062 Uiso 1 1 calc R U . . .
C16 C 0.9899(3) 0.6076(2) 0.20751(15) 0.0365(7) Uani 1 1 d . . . . .
H16A H 0.9988 0.5339 0.2057 0.055 Uiso 1 1 calc R U . . .
H16B H 0.9550 0.6430 0.2466 0.055 Uiso 1 1 calc R U . . .
H16C H 1.0883 0.6393 0.2078 0.055 Uiso 1 1 calc R U . . .
H9 H 0.079(3) 0.941(3) 0.5362(18) 0.055 Uiso 1 1 d D U . . .
H3 H -0.403(4) 0.592(3) 0.535(2) 0.055 Uiso 1 1 d . U . . .
H6 H 0.899(3) 0.420(3) -0.0411(18) 0.055 Uiso 1 1 d D U . . .
H12 H -0.460(2) -0.098(3) -0.0448(17) 0.055 Uiso 1 1 d D U . . .

loop_
_atom_site_aniso_label
_atom_site_aniso_U_11
_atom_site_aniso_U_22
_atom_site_aniso_U_33
_atom_site_aniso_U_23
_atom_site_aniso_U_13
_atom_site_aniso_U_12
Cl4 0.0306(3) 0.0207(3) 0.0334(3) 0.0044(2) 0.0030(3) 0.0042(2)
Cl1 0.0433(4) 0.0235(3) 0.0373(4) 0.0012(3) 0.0202(3) -0.0018(3)
Si4 0.0238(3) 0.0176(3) 0.0300(4) 0.0069(3) 0.0081(3) 0.0051(3)
Si1 0.0269(4) 0.0180(3) 0.0306(4) 0.0059(3) 0.0093(3) 0.0024(3)
O10 0.0271(10) 0.0276(9) 0.0361(10) 0.0061(8) 0.0059(8) 0.0104(8)
O11 0.0245(9) 0.0208(9) 0.0343(10) 0.0065(8) 0.0075(8) 0.0044(7)
O12 0.0254(10) 0.0221(9) 0.0384(11) 0.0037(8) 0.0048(9) 0.0042(8)
O2 0.0281(10) 0.0205(8) 0.0344(10) 0.0043(8) 0.0123(8) 0.0029(7)
O1 0.0316(10) 0.0224(9) 0.0441(11) 0.0068(8) 0.0181(9) 0.0011(8)
O3 0.0354(11) 0.0231(9) 0.0421(12) 0.0003(8) 0.0191(10) -0.0006(8)
C29 0.0266(13) 0.0168(11) 0.0275(13) 0.0087(10) 0.0104(11) 0.0056(10)
C5 0.0251(13) 0.0219(12) 0.0350(14) 0.0113(11) 0.0098(11) 0.0044(10)
C31 0.0249(13) 0.0220(12) 0.0313(14) 0.0132(11) 0.0062(11) 0.0047(10)
C30 0.0283(13) 0.0180(11) 0.0289(13) 0.0092(10) 0.0091(11) 0.0041(10)
C28 0.0273(14) 0.0186(11) 0.0307(13) 0.0109(10) 0.0099(11) 0.0032(10)
C33 0.0287(14) 0.0183(12) 0.0297(13) 0.0054(10) 0.0091(11) 0.0030(10)
B4 0.0291(16) 0.0192(13) 0.0313(15) 0.0106(12) 0.0106(13) 0.0048(11)
C32 0.0281(14) 0.0184(11) 0.0329(14) 0.0077(10) 0.0129(11) 0.0080(10)
C35 0.0330(15) 0.0260(13) 0.0345(15) 0.0096(11) 0.0124(12) 0.0050(11)
C6 0.0349(15) 0.0170(11) 0.0305(14) 0.0079(10) 0.0118(12) 0.0069(10)
C3 0.0326(14) 0.0188(12) 0.0319(14) 0.0074(10) 0.0111(12) 0.0068(10)
C1 0.0292(14) 0.0172(11) 0.0305(13) 0.0086(10) 0.0094(11) 0.0039(10)
C4 0.0260(13) 0.0189(12) 0.0348(14) 0.0069(11) 0.0077(11) 0.0014(10)
C7 0.0383(16) 0.0219(13) 0.0358(15) 0.0088(11) 0.0122(13) 0.0008(11)
C2 0.0263(13) 0.0192(12) 0.0297(13) 0.0076(10) 0.0093(11) 0.0045(10)
C34 0.0283(15) 0.0312(15) 0.0441(17) 0.0039(13) 0.0075(13) 0.0129(12)
B1 0.0281(16) 0.0216(14) 0.0362(16) 0.0104(12) 0.0109(13) 0.0048(12)
C8 0.0419(17) 0.0323(15) 0.0358(16) 0.0079(12) 0.0055(14) 0.0079(13)
C9 0.0318(15) 0.0257(14) 0.0574(19) 0.0104(13) 0.0202(14) -0.0001(12)
C36 0.0343(15) 0.0212(12) 0.0333(14) 0.0079(11) 0.0073(12) 0.0078(11)
Cl2 0.0543(5) 0.0320(3) 0.0371(4) 0.0174(3) 0.0186(3) 0.0137(3)
Si2 0.0323(4) 0.0191(3) 0.0313(4) 0.0091(3) 0.0048(3) 0.0039(3)
O7 0.0388(11) 0.0264(10) 0.0414(11) 0.0135(9) 0.0177(9) 0.0100(8)
O8 0.0301(10) 0.0245(9) 0.0356(10) 0.0129(8) 0.0063(8) 0.0060(8)
O9 0.0324(11) 0.0328(10) 0.0402(11) 0.0178(9) 0.0124(9) 0.0108(8)
C22 0.0342(15) 0.0167(12) 0.0352(15) 0.0046(11) 0.0111(12) 0.0013(10)
C24 0.0319(14) 0.0200(12) 0.0313(14) 0.0115(10) 0.0053(12) 0.0022(10)
C19 0.0336(14) 0.0178(12) 0.0272(13) 0.0062(10) 0.0046(11) 0.0006(10)
C20 0.0342(15) 0.0163(11) 0.0316(14) 0.0066(10) 0.0054(12) 0.0002(10)
C23 0.0307(14) 0.0207(12) 0.0350(15) 0.0096(11) 0.0048(12) 0.0030(11)
C21 0.0389(16) 0.0191(12) 0.0291(14) 0.0084(10) 0.0110(12) 0.0022(11)
B3 0.0316(16) 0.0208(14) 0.0332(16) 0.0101(12) 0.0046(13) 0.0023(12)
C25 0.0366(16) 0.0264(14) 0.0466(17) 0.0097(13) 0.0153(14) 0.0087(12)
C26 0.0448(18) 0.0238(13) 0.0390(16) 0.0132(12) 0.0077(14) 0.0064(12)
C27 0.0455(18) 0.0288(14) 0.0377(16) 0.0127(13) -0.0008(14) -0.0034(13)
Cl3 0.0391(4) 0.0283(3) 0.0402(4) 0.0038(3) 0.0209(3) 0.0006(3)
Si3 0.0252(4) 0.0180(3) 0.0342(4) 0.0074(3) 0.0122(3) 0.0047(3)
O4 0.0313(11) 0.0265(9) 0.0481(12) 0.0124(9) 0.0194(9) 0.0024(8)
O6 0.0340(11) 0.0240(9) 0.0431(12) 0.0052(8) 0.0202(9) 0.0032(8)
O5 0.0282(10) 0.0227(9) 0.0358(10) 0.0062(8) 0.0149(8) 0.0051(7)
C11 0.0241(13) 0.0171(11) 0.0349(14) 0.0093(10) 0.0099(11) 0.0036(10)
C10 0.0294(14) 0.0197(12) 0.0348(14) 0.0117(11) 0.0119(12) 0.0087(10)
C12 0.0316(14) 0.0197(12) 0.0350(14) 0.0100(11) 0.0147(12) 0.0075(10)
C13 0.0280(14) 0.0222(12) 0.0423(16) 0.0161(11) 0.0158(12) 0.0100(10)
C15 0.0307(14) 0.0187(12) 0.0377(15) 0.0084(11) 0.0110(12) 0.0073(10)
C14 0.0278(14) 0.0184(12) 0.0456(16) 0.0085(11) 0.0088(12) 0.0021(10)
C17 0.0325(15) 0.0223(13) 0.0391(15) 0.0092(11) 0.0126(13) 0.0027(11)
B2 0.0272(15) 0.0203(13) 0.0375(17) 0.0118(12) 0.0126(13) 0.0057(11)
C18A 0.0368(17) 0.0306(15) 0.063(2) 0.0149(15) 0.0236(16) -0.0001(13)
C16 0.0338(16) 0.0359(15) 0.0417(17) 0.0121(13) 0.0087(13) 0.0112(12)

loop_
_atom_type_symbol
_atom_type_description
_atom_type_scat_dispersion_real
_atom_type_scat_dispersion_imag
_atom_type_scat_source
C C 0.0181 0.0091 'International Tables Vol C Tables 4.2.6.8 and 6.1.1.4'
H H 0.0000 0.0000 'International Tables Vol C Tables 4.2.6.8 and 6.1.1.4'
B B 0.0090 0.0039 'International Tables Vol C Tables 4.2.6.8 and 6.1.1.4'
O O 0.0492 0.0322 'International Tables Vol C Tables 4.2.6.8 and 6.1.1.4'
Si Si 0.2541 0.3302 'International Tables Vol C Tables 4.2.6.8 and 6.1.1.4'
Cl Cl 0.3639 0.7018 'International Tables Vol C Tables 4.2.6.8 and 6.1.1.4'

loop_
_exptl_crystal_face_index_h
_exptl_crystal_face_index_k
_exptl_crystal_face_index_l
_exptl_crystal_face_perp_dist
_exptl_oxdiff_crystal_face_indexfrac_h
_exptl_oxdiff_crystal_face_indexfrac_k
_exptl_oxdiff_crystal_face_indexfrac_l
_exptl_oxdiff_crystal_face_x
_exptl_oxdiff_crystal_face_y
_exptl_oxdiff_crystal_face_z
6 -1 -1 0.0598 6.0223 -0.9755 -0.5981 -0.2241 -0.0002 1.0328
0 8 -3 0.0331 -0.0100 7.9992 -2.9853 0.9357 -0.0302 0.1142
0 1 -13 0.0214 -0.0451 1.0167 -13.4614 0.0676 -0.9788 -0.1328
-5 5 -1 0.0614 -5.0233 4.9790 -0.9110 0.6746 -0.0047 -0.7996
-6 -2 5 0.0534 -6.0072 -2.0285 5.0831 -0.1141 0.2623 -1.0378
0 -4 13 0.0312 0.0434 -4.0144 12.9604 -0.4246 0.8694 0.0717
0 0 13 0.0235 0.0451 -0.0173 13.4622 0.0508 1.0029 0.1512
1 -3 -11 0.0183 0.9656 -2.9796 -11.4866 -0.4157 -0.9164 -0.0081
0 -8 -1 0.0350 -0.0034 -7.9941 -1.0035 -0.9507 -0.2670 -0.1590

loop_
_geom_angle_atom_site_label_1
_geom_angle_atom_site_label_2
_geom_angle_atom_site_label_3
_geom_angle
_geom_angle_site_symmetry_1
_geom_angle_site_symmetry_3
_geom_angle_publ_flag
O11 Si4 C36 109.44(11) . . ?
O11 Si4 C35 109.04(12) . . ?
C36 Si4 C35 111.86(13) . . ?
O11 Si4 C29 94.91(10) . . ?
C36 Si4 C29 117.13(12) . . ?
C35 Si4 C29 112.91(12) . . ?
O2 Si1 C7 109.68(11) . . ?
O2 Si1 C8 110.18(12) . . ?
C7 Si1 C8 110.95(14) . . ?
O2 Si1 C1 94.48(11) . . ?
C7 Si1 C1 116.08(12) . . ?
C8 Si1 C1 114.19(13) . . ?
C31 O10 C34 116.6(2) . . ?
B4 O11 Si4 113.11(17) . . ?
B4 O12 H12 119(3) . . ?
B1 O2 Si1 113.41(17) . . ?
C5 O1 C9 117.6(2) . . ?
B1 O3 H3 114(3) . . ?
C30 C29 C28 119.6(2) . . ?
C30 C29 Si4 132.8(2) . . ?
C28 C29 Si4 107.47(19) . . ?
O1 C5 C6 116.6(2) . . ?
O1 C5 C4 125.1(2) . . ?
C6 C5 C4 118.3(2) . . ?
O10 C31 C32 124.8(2) . . ?
O10 C31 C30 116.5(2) . . ?
C32 C31 C30 118.7(2) . . ?
C29 C30 C31 121.2(2) . . ?
C29 C30 Cl4 119.69(19) . . ?
C31 C30 Cl4 119.1(2) . . ?
C33 C28 C29 119.1(2) . . ?
C33 C28 B4 129.1(2) . . ?
C29 C28 B4 111.8(2) . . ?
C32 C33 C28 120.5(2) . . ?
C32 C33 H33 119.7 . . ?
C28 C33 H33 119.7 . . ?
O12 B4 O11 122.9(3) . . ?
O12 B4 C28 124.6(2) . . ?
O11 B4 C28 112.5(2) . . ?
C31 C32 C33 120.9(2) . . ?
C31 C32 H32 119.6 . . ?
C33 C32 H32 119.6 . . ?
Si4 C35 H35A 109.5 . . ?
Si4 C35 H35B 109.5 . . ?
H35A C35 H35B 109.5 . . ?
Si4 C35 H35C 109.5 . . ?
H35A C35 H35C 109.5 . . ?
H35B C35 H35C 109.5 . . ?
C1 C6 C5 121.9(2) . . ?
C1 C6 Cl1 119.8(2) . . ?
C5 C6 Cl1 118.3(2) . . ?
C2 C3 C4 120.6(2) . . ?
C2 C3 H3B 119.7 . . ?
C4 C3 H3B 119.7 . . ?
C6 C1 C2 119.6(2) . . ?
C6 C1 Si1 132.4(2) . . ?
C2 C1 Si1 107.96(19) . . ?
C5 C4 C3 119.8(2) . . ?
C5 C4 H4 120.1 . . ?
C3 C4 H4 120.1 . . ?
Si1 C7 H7A 109.5 . . ?
Si1 C7 H7B 109.5 . . ?
H7A C7 H7B 109.5 . . ?
Si1 C7 H7C 109.5 . . ?
H7A C7 H7C 109.5 . . ?
H7B C7 H7C 109.5 . . ?
C3 C2 C1 119.7(2) . . ?
C3 C2 B1 128.9(2) . . ?
C1 C2 B1 111.4(2) . . ?
O10 C34 H34A 109.5 . . ?
O10 C34 H34B 109.5 . . ?
H34A C34 H34B 109.5 . . ?
O10 C34 H34C 109.5 . . ?
H34A C34 H34C 109.5 . . ?
H34B C34 H34C 109.5 . . ?
O3 B1 O2 123.3(3) . . ?
O3 B1 C2 124.0(3) . . ?
O2 B1 C2 112.8(2) . . ?
Si1 C8 H8A 109.5 . . ?
Si1 C8 H8B 109.5 . . ?
H8A C8 H8B 109.5 . . ?
Si1 C8 H8C 109.5 . . ?
H8A C8 H8C 109.5 . . ?
H8B C8 H8C 109.5 . . ?
O1 C9 H9A 109.5 . . ?
O1 C9 H9B 109.5 . . ?
H9A C9 H9B 109.5 . . ?
O1 C9 H9C 109.5 . . ?
H9A C9 H9C 109.5 . . ?
H9B C9 H9C 109.5 . . ?
Si4 C36 H36A 109.5 . . ?
Si4 C36 H36B 109.5 . . ?
H36A C36 H36B 109.5 . . ?
Si4 C36 H36C 109.5 . . ?
H36A C36 H36C 109.5 . . ?
H36B C36 H36C 109.5 . . ?
O8 Si2 C26 109.54(12) . . ?
O8 Si2 C27 109.72(13) . . ?
C26 Si2 C27 111.49(13) . . ?
O8 Si2 C20 94.66(11) . . ?
C26 Si2 C20 116.21(13) . . ?
C27 Si2 C20 113.82(13) . . ?
C22 O7 C25 117.0(2) . . ?
B3 O8 Si2 113.16(18) . . ?
B3 O9 H9 116(3) . . ?
O7 C22 C21 117.5(2) . . ?
O7 C22 C23 124.0(3) . . ?
C21 C22 C23 118.5(3) . . ?
C23 C24 C19 121.3(3) . . ?
C23 C24 H24 119.3 . . ?
C19 C24 H24 119.3 . . ?
C24 C19 C20 118.3(3) . . ?
C24 C19 B3 130.1(3) . . ?
C20 C19 B3 111.6(2) . . ?
C21 C20 C19 120.0(3) . . ?
C21 C20 Si2 132.3(2) . . ?
C19 C20 Si2 107.7(2) . . ?
C24 C23 C22 120.1(3) . . ?
C24 C23 H23 119.9 . . ?
C22 C23 H23 119.9 . . ?
C20 C21 C22 121.7(3) . . ?
C20 C21 Cl2 119.4(2) . . ?
C22 C21 Cl2 118.8(2) . . ?
O9 B3 O8 122.4(3) . . ?
O9 B3 C19 124.7(3) . . ?
O8 B3 C19 112.8(2) . . ?
O7 C25 H25A 109.5 . . ?
O7 C25 H25B 109.5 . . ?
H25A C25 H25B 109.5 . . ?
O7 C25 H25C 109.5 . . ?
H25A C25 H25C 109.5 . . ?
H25B C25 H25C 109.5 . . ?
Si2 C26 H26A 109.5 . . ?
Si2 C26 H26B 109.5 . . ?
H26A C26 H26B 109.5 . . ?
Si2 C26 H26C 109.5 . . ?
H26A C26 H26C 109.5 . . ?
H26B C26 H26C 109.5 . . ?
Si2 C27 H27A 109.5 . . ?
Si2 C27 H27B 109.5 . . ?
H27A C27 H27B 109.5 . . ?
Si2 C27 H27C 109.5 . . ?
H27A C27 H27C 109.5 . . ?
H27B C27 H27C 109.5 . . ?
O5 Si3 C17 110.47(11) . . ?
O5 Si3 C16 110.29(12) . . ?
C17 Si3 C16 111.42(14) . . ?
O5 Si3 C11 94.86(11) . . ?
C17 Si3 C11 114.79(12) . . ?
C16 Si3 C11 113.83(13) . . ?
C13 O4 C18A 117.1(2) . . ?
B2 O6 H6 115(3) . . ?
B2 O5 Si3 113.01(17) . . ?
C12 C11 C10 119.9(2) . . ?
C12 C11 Si3 132.3(2) . . ?
C10 C11 Si3 107.83(19) . . ?
C15 C10 C11 118.5(2) . . ?
C15 C10 B2 130.1(3) . . ?
C11 C10 B2 111.3(2) . . ?
C11 C12 C13 121.4(2) . . ?
C11 C12 Cl3 119.3(2) . . ?
C13 C12 Cl3 119.2(2) . . ?
O4 C13 C14 124.7(3) . . ?
O4 C13 C12 116.8(2) . . ?
C14 C13 C12 118.4(2) . . ?
C14 C15 C10 121.2(3) . . ?
C14 C15 H15 119.4 . . ?
C10 C15 H15 119.4 . . ?
C15 C14 C13 120.4(3) . . ?
C15 C14 H14 119.8 . . ?
C13 C14 H14 119.8 . . ?
Si3 C17 H17A 109.5 . . ?
Si3 C17 H17B 109.5 . . ?
H17A C17 H17B 109.5 . . ?
Si3 C17 H17C 109.5 . . ?
H17A C17 H17C 109.5 . . ?
H17B C17 H17C 109.5 . . ?
O6 B2 O5 123.1(2) . . ?
O6 B2 C10 123.9(3) . . ?
O5 B2 C10 113.0(2) . . ?
O4 C18A H18A 109.5 . . ?
O4 C18A H18B 109.5 . . ?
H18A C18A H18B 109.5 . . ?
O4 C18A H18C 109.5 . . ?
H18A C18A H18C 109.5 . . ?
H18B C18A H18C 109.5 . . ?
Si3 C16 H16A 109.5 . . ?
Si3 C16 H16B 109.5 . . ?
H16A C16 H16B 109.5 . . ?
Si3 C16 H16C 109.5 . . ?
H16A C16 H16C 109.5 . . ?
H16B C16 H16C 109.5 . . ?

loop_
_geom_bond_atom_site_label_1
_geom_bond_atom_site_label_2
_geom_bond_distance
_geom_bond_site_symmetry_2
_geom_bond_publ_flag
Cl4 C30 1.746(3) . ?
Cl1 C6 1.744(3) . ?
Si4 O11 1.6896(19) . ?
Si4 C36 1.846(3) . ?
Si4 C35 1.847(3) . ?
Si4 C29 1.872(3) . ?
Si1 O2 1.6879(19) . ?
Si1 C7 1.846(3) . ?
Si1 C8 1.850(3) . ?
Si1 C1 1.876(3) . ?
O10 C31 1.362(3) . ?
O10 C34 1.430(3) . ?
O11 B4 1.399(3) . ?
O12 B4 1.340(4) . ?
O12 H12 0.828(18) . ?
O2 B1 1.397(4) . ?
O1 C5 1.355(3) . ?
O1 C9 1.429(3) . ?
O3 B1 1.343(4) . ?
O3 H3 0.71(4) . ?
C29 C30 1.379(4) . ?
C29 C28 1.415(4) . ?
C5 C6 1.399(4) . ?
C5 C4 1.402(4) . ?
C31 C32 1.385(4) . ?
C31 C30 1.406(3) . ?
C28 C33 1.392(3) . ?
C28 B4 1.565(4) . ?
C33 C32 1.387(4) . ?
C33 H33 0.9300 . ?
C32 H32 0.9300 . ?
C35 H35A 0.9600 . ?
C35 H35B 0.9600 . ?
C35 H35C 0.9600 . ?
C6 C1 1.376(4) . ?
C3 C2 1.368(4) . ?
C3 C4 1.423(4) . ?
C3 H3B 0.9300 . ?
C1 C2 1.414(3) . ?
C4 H4 0.9300 . ?
C7 H7A 0.9600 . ?
C7 H7B 0.9600 . ?
C7 H7C 0.9600 . ?
C2 B1 1.564(4) . ?
C34 H34A 0.9600 . ?
C34 H34B 0.9600 . ?
C34 H34C 0.9600 . ?
C8 H8A 0.9600 . ?
C8 H8B 0.9600 . ?
C8 H8C 0.9600 . ?
C9 H9A 0.9600 . ?
C9 H9B 0.9600 . ?
C9 H9C 0.9600 . ?
C36 H36A 0.9600 . ?
C36 H36B 0.9600 . ?
C36 H36C 0.9600 . ?
Cl2 C21 1.747(3) . ?
Si2 O8 1.692(2) . ?
Si2 C26 1.841(3) . ?
Si2 C27 1.853(3) . ?
Si2 C20 1.875(3) . ?
O7 C22 1.353(3) . ?
O7 C25 1.431(3) . ?
O8 B3 1.405(3) . ?
O9 B3 1.341(4) . ?
O9 H9 0.811(18) . ?
C22 C21 1.399(4) . ?
C22 C23 1.403(4) . ?
C24 C23 1.390(4) . ?
C24 C19 1.391(4) . ?
C24 H24 0.9300 . ?
C19 C20 1.424(4) . ?
C19 B3 1.557(4) . ?
C20 C21 1.371(4) . ?
C23 H23 0.9300 . ?
C25 H25A 0.9600 . ?
C25 H25B 0.9600 . ?
C25 H25C 0.9600 . ?
C26 H26A 0.9600 . ?
C26 H26B 0.9600 . ?
C26 H26C 0.9600 . ?
C27 H27A 0.9600 . ?
C27 H27B 0.9600 . ?
C27 H27C 0.9600 . ?
Cl3 C12 1.747(3) . ?
Si3 O5 1.6900(19) . ?
Si3 C17 1.844(3) . ?
Si3 C16 1.854(3) . ?
Si3 C11 1.867(3) . ?
O4 C13 1.354(3) . ?
O4 C18A 1.431(3) . ?
O6 B2 1.345(4) . ?
O6 H6 0.822(18) . ?
O5 B2 1.396(4) . ?
C11 C12 1.379(4) . ?
C11 C10 1.420(4) . ?
C10 C15 1.388(4) . ?
C10 B2 1.561(4) . ?
C12 C13 1.401(4) . ?
C13 C14 1.400(4) . ?
C15 C14 1.388(4) . ?
C15 H15 0.9300 . ?
C14 H14 0.9300 . ?
C17 H17A 0.9600 . ?
C17 H17B 0.9600 . ?
C17 H17C 0.9600 . ?
C18A H18A 0.9600 . ?
C18A H18B 0.9600 . ?
C18A H18C 0.9600 . ?
C16 H16A 0.9600 . ?
C16 H16B 0.9600 . ?
C16 H16C 0.9600 . ?
